data_4331880
loop_
_publ_author_name
'Berlinguette, Curtis P.'
'Miyaji, Taichi'
'Zhang, Yugen'
'Holm, R. H.'

_publ_section_title
;
 Precursors to Clusters with the Topology of the PNCluster of
 Nitrogenase:&#x00A0; Edge-Bridged Double Cubane Clusters
 [(Tp)2Mo2Fe6S8L4]z:&#x00A0; Synthesis, Structures, and Electron Transfer
 Series
;
_journal_issue 5
_journal_name_full 'Inorganic Chemistry'
_journal_page_first 1997
_journal_page_last 2007
_journal_paper_doi 10.1021/ic051770k
_journal_volume 45
_journal_year 2006
_chemical_formula_moiety 'C43 H83.5 B2 F2 Fe6 Mo2 N15.5 O9'
_chemical_formula_sum 'C43 H83.5 B2 F2 Fe6 Mo2 N15.5 O9'
_chemical_formula_weight 1708.89
_chemical_name_systematic
; 
 ? 
;
_space_group_IT_number 11
_symmetry_cell_setting monoclinic
_symmetry_space_group_name_Hall '-P 2yb'
_symmetry_space_group_name_H-M 'P 1 21/m 1'
_atom_sites_solution_hydrogens geom
_atom_sites_solution_primary direct
_atom_sites_solution_secondary difmap
_audit_creation_method SHELXL-97
_cell_angle_alpha 90.00
_cell_angle_beta 109.696(3)
_cell_angle_gamma 90.00
_cell_formula_units_Z 2
_cell_length_a 13.902(2)
_cell_length_b 17.331(3)
_cell_length_c 16.724(3)
_cell_measurement_reflns_used 21212
_cell_measurement_temperature 193(2)
_cell_volume 3793.7(11)
_computing_cell_refinement 'Bruker SMART'
_computing_data_collection 'Bruker SMART'
_computing_data_reduction 'Bruker SAINT'
_computing_molecular_graphics 'Bruker SHELXTL'
_computing_publication_material 'Bruker SHELXTL'
_computing_structure_refinement 'SHELXL-97 (Sheldrick, 1997)'
_computing_structure_solution 'SHELXS-97 (Sheldrick, 1990)'
_diffrn_ambient_temperature 193(2)
_diffrn_measured_fraction_theta_full 1.000
_diffrn_measured_fraction_theta_max 1.000
_diffrn_measurement_device_type 'CCD area detector'
_diffrn_measurement_method 'phi and omega scans'
_diffrn_radiation_monochromator graphite
_diffrn_radiation_source 'fine-focus sealed tube'
_diffrn_radiation_type MoK\a
_diffrn_radiation_wavelength 0.71073
_diffrn_reflns_av_R_equivalents 0.0343
_diffrn_reflns_av_sigmaI/netI 0.0401
_diffrn_reflns_limit_h_max 16
_diffrn_reflns_limit_h_min -14
_diffrn_reflns_limit_k_max 19
_diffrn_reflns_limit_k_min -20
_diffrn_reflns_limit_l_max 19
_diffrn_reflns_limit_l_min -19
_diffrn_reflns_number 21212
_diffrn_reflns_theta_full 25.00
_diffrn_reflns_theta_max 25.00
_diffrn_reflns_theta_min 1.29
_exptl_absorpt_coefficient_mu 1.487
_exptl_absorpt_correction_T_max 0.8745
_exptl_absorpt_correction_T_min 0.8071
_exptl_absorpt_correction_type multi-scan
_exptl_absorpt_process_details SADABS
_exptl_crystal_colour black
_exptl_crystal_density_diffrn 1.428
_exptl_crystal_density_method 'not measured'
_exptl_crystal_description needle
_exptl_crystal_F_000 1597
_exptl_crystal_size_max 0.13
_exptl_crystal_size_mid 0.08
_exptl_crystal_size_min 0.08
_refine_diff_density_max 2.316
_refine_diff_density_min -0.720
_refine_diff_density_rms 0.164
_refine_ls_extinction_coef 0.00012(11)
_refine_ls_extinction_expression Fc^*^=kFc[1+0.001xFc^2^\l^3^/sin(2\q)]^-1/4^
_refine_ls_extinction_method SHELXL
_refine_ls_goodness_of_fit_ref 1.086
_refine_ls_hydrogen_treatment constr
_refine_ls_matrix_type full
_refine_ls_number_parameters 429
_refine_ls_number_reflns 6928
_refine_ls_number_restraints 9
_refine_ls_restrained_S_all 1.091
_refine_ls_R_factor_all 0.0785
_refine_ls_R_factor_gt 0.0553
_refine_ls_shift/su_max 0.198
_refine_ls_shift/su_mean 0.025
_refine_ls_structure_factor_coef Fsqd
_refine_ls_weighting_details 'calc w=1/[\s^2^(Fo^2^)+(0.1110P)^2^+15.6532P] where P=(Fo^2^+2Fc^2^)/3'
_refine_ls_weighting_scheme calc
_refine_ls_wR_factor_gt 0.1752
_refine_ls_wR_factor_ref 0.1988
_reflns_number_gt 5228
_reflns_number_total 6928
_reflns_threshold_expression >2sigma(I)
_cod_data_source_file ic051770ksup1.cif
_cod_data_source_block (Et4N)3(16)(MeCN)0.5(H2O)
_cod_original_cell_volume 3793.6(11)
_cod_original_sg_symbol_H-M P2(1)/m
_cod_database_code 4331880

loop_
_symmetry_equiv_pos_as_xyz
'x, y, z'
'-x, y+1/2, -z'
'-x, -y, -z'
'x, -y-1/2, z'

loop_
_atom_site_label
_atom_site_type_symbol
_atom_site_fract_x
_atom_site_fract_y
_atom_site_fract_z
_atom_site_U_iso_or_equiv
_atom_site_adp_type
_atom_site_occupancy
_atom_site_symmetry_multiplicity
_atom_site_calc_flag
_atom_site_refinement_flags
_atom_site_disorder_assembly
_atom_site_disorder_group
Mo1 Mo 0.98484(6) 0.2500 0.40597(5) 0.0305(2) Uani 1 2 d S . .
Mo2 Mo 0.42325(6) 0.2500 0.14285(5) 0.0296(2) Uani 1 2 d S . .
Fe1 Fe 0.80950(8) 0.32762(6) 0.32001(6) 0.0334(3) Uani 1 1 d . . .
Fe2 Fe 0.91254(10) 0.2500 0.23403(8) 0.0306(3) Uani 1 2 d S . .
Fe3 Fe 0.60167(8) 0.32705(6) 0.22412(6) 0.0326(3) Uani 1 1 d . . .
Fe4 Fe 0.57739(10) 0.2500 0.07767(8) 0.0312(3) Uani 1 2 d S . .
S1 S 0.8285(2) 0.2500 0.43313(16) 0.0381(6) Uani 1 2 d S . .
S2 S 0.96539(14) 0.35808(11) 0.31341(11) 0.0358(4) Uani 1 1 d . . .
S3 S 0.5193(2) 0.2500 0.29017(15) 0.0355(6) Uani 1 2 d S . .
S4 S 0.49288(13) 0.35805(11) 0.09327(11) 0.0345(4) Uani 1 1 d . . .
S5 S 0.69596(18) 0.42160(14) 0.30317(16) 0.0605(6) Uani 1 1 d . . .
S6 S 0.73143(18) 0.2500 0.19574(15) 0.0325(5) Uani 1 2 d S . .
F1 F 0.9373(5) 0.2500 0.1314(4) 0.0580(19) Uani 1 2 d S . .
F2 F 0.6203(6) 0.2500 -0.0180(4) 0.0568(18) Uani 1 2 d S . .
O1 O 0.7994(15) 0.2500 0.9732(12) 0.063(5) Uiso 0.50 2 d SP . .
N1 N 1.0432(5) 0.3328(4) 0.5141(4) 0.0403(15) Uani 1 1 d . . .
N2 N 1.1360(5) 0.3218(4) 0.5771(4) 0.0453(16) Uani 1 1 d . . .
N3 N 1.1512(7) 0.2500 0.4173(5) 0.038(2) Uani 1 2 d S . .
N4 N 1.2276(7) 0.2500 0.4943(6) 0.049(2) Uani 1 2 d S . .
N5 N 0.3157(5) 0.3345(4) 0.1710(4) 0.0394(14) Uani 1 1 d . . .
N6 N 0.2126(5) 0.3207(4) 0.1446(4) 0.0506(18) Uani 1 1 d . . .
N7 N 0.2971(7) 0.2500 0.0162(5) 0.041(2) Uani 1 2 d S . .
N8 N 0.1969(6) 0.2500 0.0098(6) 0.045(2) Uani 1 2 d S . .
N9 N 0.7838(5) 0.4820(4) 0.0536(4) 0.0482(17) Uani 1 1 d . . .
B1 B 1.2007(11) 0.2500 0.5773(9) 0.052(4) Uani 1 2 d S . .
B2 B 0.1667(10) 0.2500 0.0932(11) 0.058(4) Uani 1 2 d S . .
C1 C 1.0056(7) 0.3987(5) 0.5317(5) 0.051(2) Uani 1 1 d . . .
H1 H 0.9412 0.4197 0.4994 0.061 Uiso 1 1 calc R . .
C2 C 1.0741(8) 0.4326(5) 0.6043(5) 0.060(2) Uani 1 1 d . . .
H2 H 1.0670 0.4803 0.6296 0.072 Uiso 1 1 calc R . .
C3 C 1.1534(8) 0.3817(6) 0.6306(5) 0.060(3) Uani 1 1 d . . .
H3 H 1.2123 0.3880 0.6796 0.073 Uiso 1 1 calc R . .
C4 C 1.1949(9) 0.2500 0.3603(8) 0.049(3) Uani 1 2 d S . .
H4 H 1.1595 0.2500 0.3008 0.058 Uiso 1 2 calc SR . .
C5 C 1.3024(11) 0.2500 0.3982(10) 0.067(4) Uani 1 2 d S . .
H5 H 1.3523 0.2500 0.3710 0.081 Uiso 1 2 calc SR . .
C6 C 1.3170(9) 0.2500 0.4803(10) 0.066(4) Uani 1 2 d S . .
H6 H 1.3821 0.2500 0.5236 0.079 Uiso 1 2 calc SR . .
C7 C 0.3327(7) 0.3983(5) 0.2167(5) 0.0466(19) Uani 1 1 d . . .
H7 H 0.3975 0.4217 0.2432 0.056 Uiso 1 1 calc R . .
C8 C 0.2400(8) 0.4258(6) 0.2197(6) 0.062(3) Uani 1 1 d . . .
H8 H 0.2300 0.4708 0.2482 0.074 Uiso 1 1 calc R . .
C9 C 0.1673(8) 0.3765(6) 0.1744(6) 0.060(3) Uani 1 1 d . . .
H9 H 0.0962 0.3806 0.1652 0.072 Uiso 1 1 calc R . .
C10 C 0.2995(9) 0.2500 -0.0628(7) 0.045(3) Uani 1 2 d S . .
H10 H 0.3597 0.2500 -0.0777 0.054 Uiso 1 2 calc SR . .
C11 C 0.1986(9) 0.2500 -0.1206(8) 0.056(3) Uani 1 2 d S . .
H11 H 0.1774 0.2500 -0.1809 0.067 Uiso 1 2 calc SR . .
C12 C 0.1397(9) 0.2500 -0.0723(8) 0.058(3) Uani 1 2 d S . .
H12 H 0.0671 0.2500 -0.0933 0.070 Uiso 1 2 calc SR . .
C13 C 0.864(3) 0.4652(19) 0.143(2) 0.061(8) Uiso 0.30 1 d P A -2
C16S C 0.9445(8) 0.5347(8) 0.1687(7) 0.082(3) Uani 1 1 d . . .
C26S C 0.8606(9) 0.5464(9) 0.0751(9) 0.060(4) Uani 0.70 1 d P A -3
C18S C 0.837(3) 0.507(2) -0.008(2) 0.066(9) Uani 0.30 1 d P A -2
C21S C 0.8357(10) 0.4008(8) 0.0537(9) 0.061(4) Uani 0.70 1 d P A -3
C15S C 0.7283(9) 0.4726(8) 0.1174(8) 0.051(3) Uani 0.70 1 d P A -3
C23S C 0.706(2) 0.422(2) 0.031(2) 0.063(9) Uani 0.30 1 d P A -2
C24S C 0.724(2) 0.5658(19) 0.063(2) 0.064(9) Uani 0.30 1 d P A -2
C21 C 0.7102(9) 0.4991(8) -0.0350(8) 0.054(3) Uani 0.70 1 d P A -3
C22S C 0.6241(8) 0.4383(7) -0.0648(7) 0.077(3) Uani 1 1 d . . .
C25S C 0.6709(8) 0.5487(6) 0.1266(7) 0.066(3) Uani 1 1 d . . .
C19S C 0.892(3) 0.438(2) -0.023(2) 0.059(9) Uiso 0.30 1 d P A -2
C20S C 0.8985(14) 0.3974(13) -0.0040(12) 0.092(6) Uani 0.70 1 d P A -3
C6C C 0.2024(14) 0.4579(11) 0.4354(11) 0.052(4) Uiso 0.50 1 d PD B -1
C3C C 0.529(5) 0.412(4) 0.452(4) 0.21(2) Uiso 0.50 1 d PD . -2
N6B N 1.466(3) 0.315(2) 0.755(3) 0.095(13) Uiso 0.25 1 d PD . .
C4B C 1.472(3) 0.379(2) 0.715(3) 0.069(11) Uiso 0.25 1 d PD . .
C5C C 0.277(3) 0.483(2) 0.504(2) 0.151(14) Uiso 0.50 1 d PD B -1
C4C C 0.307(7) 0.575(4) 0.439(10) 0.76(13) Uiso 0.50 1 d PD B -3
C5B C 1.496(4) 0.438(3) 0.653(3) 0.092(15) Uiso 0.25 1 d PD . .
C7C C 0.367(5) 0.657(4) 0.485(4) 0.24(3) Uiso 0.50 1 d PD B -3
O2 O -0.0565(19) 0.2500 -0.3311(15) 0.091(7) Uiso 0.50 2 d SP . .
C11C C 0.446(8) 0.450(6) 0.478(9) 0.52(9) Uiso 0.50 1 d PD . -2
C10C C 0.473(4) 0.519(3) 0.589(3) 0.190(19) Uiso 0.50 1 d PD . .
N1C N 0.385(3) 0.515(3) 0.499(3) 0.205(17) Uiso 0.50 1 d PD . .

loop_
_atom_site_aniso_label
_atom_site_aniso_U_11
_atom_site_aniso_U_22
_atom_site_aniso_U_33
_atom_site_aniso_U_23
_atom_site_aniso_U_13
_atom_site_aniso_U_12
Mo1 0.0289(5) 0.0345(5) 0.0230(4) 0.000 0.0018(3) 0.000
Mo2 0.0224(4) 0.0365(5) 0.0299(4) 0.000 0.0089(3) 0.000
Fe1 0.0299(5) 0.0370(6) 0.0278(5) 0.0002(4) 0.0024(4) 0.0012(4)
Fe2 0.0267(7) 0.0384(8) 0.0245(7) 0.000 0.0056(6) 0.000
Fe3 0.0272(5) 0.0365(6) 0.0319(5) 0.0014(4) 0.0072(4) 0.0011(4)
Fe4 0.0245(7) 0.0417(8) 0.0265(7) 0.000 0.0074(6) 0.000
S1 0.0354(14) 0.0501(16) 0.0267(12) 0.000 0.0079(11) 0.000
S2 0.0348(10) 0.0361(10) 0.0319(9) 0.0005(7) 0.0053(8) -0.0019(7)
S3 0.0334(13) 0.0456(15) 0.0287(12) 0.000 0.0122(11) 0.000
S4 0.0278(9) 0.0382(10) 0.0357(9) 0.0060(8) 0.0083(7) 0.0016(7)
S5 0.0477(13) 0.0546(14) 0.0674(15) -0.0003(11) 0.0040(11) 0.0005(10)
S6 0.0229(12) 0.0392(13) 0.0312(12) 0.000 0.0035(10) 0.000
F1 0.053(4) 0.087(5) 0.040(4) 0.000 0.024(3) 0.000
F2 0.063(5) 0.072(5) 0.045(4) 0.000 0.030(3) 0.000
N1 0.038(3) 0.046(4) 0.028(3) -0.005(3) -0.001(3) -0.002(3)
N2 0.041(4) 0.055(4) 0.032(3) -0.006(3) 0.002(3) -0.008(3)
N3 0.036(5) 0.043(5) 0.032(4) 0.000 0.005(4) 0.000
N4 0.037(5) 0.057(6) 0.044(5) 0.000 0.001(4) 0.000
N5 0.033(3) 0.046(4) 0.041(3) 0.001(3) 0.015(3) 0.006(3)
N6 0.037(4) 0.067(5) 0.052(4) 0.003(4) 0.020(3) 0.016(3)
N7 0.034(5) 0.051(5) 0.036(5) 0.000 0.009(4) 0.000
N8 0.020(4) 0.061(6) 0.051(6) 0.000 0.008(4) 0.000
N9 0.034(4) 0.060(4) 0.052(4) 0.025(3) 0.017(3) 0.009(3)
B1 0.038(7) 0.067(9) 0.039(7) 0.000 -0.005(6) 0.000
B2 0.023(7) 0.080(11) 0.071(10) 0.000 0.019(7) 0.000
C1 0.060(5) 0.051(5) 0.038(4) -0.005(4) 0.012(4) 0.006(4)
C2 0.085(7) 0.051(5) 0.039(4) -0.014(4) 0.012(5) -0.004(5)
C3 0.065(6) 0.073(6) 0.032(4) -0.014(4) 0.002(4) -0.015(5)
C4 0.047(7) 0.052(7) 0.050(7) 0.000 0.021(6) 0.000
C5 0.052(8) 0.087(11) 0.070(9) 0.000 0.029(7) 0.000
C6 0.020(6) 0.096(11) 0.078(10) 0.000 0.010(6) 0.000
C7 0.056(5) 0.049(5) 0.036(4) 0.003(4) 0.017(4) 0.010(4)
C8 0.076(7) 0.065(6) 0.050(5) 0.009(5) 0.030(5) 0.035(6)
C9 0.057(6) 0.077(7) 0.057(5) 0.016(5) 0.034(5) 0.029(5)
C10 0.043(6) 0.055(7) 0.030(5) 0.000 0.002(5) 0.000
C11 0.038(7) 0.066(8) 0.051(7) 0.000 -0.001(6) 0.000
C12 0.028(6) 0.067(8) 0.063(8) 0.000 -0.006(6) 0.000
C16S 0.052(6) 0.108(10) 0.074(7) 0.002(7) 0.006(5) 0.000(6)
C26S 0.035(6) 0.078(9) 0.064(8) 0.020(7) 0.012(6) -0.012(6)
C18S 0.08(2) 0.08(2) 0.059(19) 0.038(17) 0.041(17) 0.024(18)
C21S 0.060(8) 0.072(9) 0.064(8) 0.041(7) 0.035(7) 0.040(7)
C15S 0.045(7) 0.060(8) 0.057(7) 0.023(6) 0.029(6) 0.012(6)
C23S 0.042(17) 0.07(2) 0.08(2) 0.020(17) 0.022(16) -0.012(15)
C24S 0.050(18) 0.07(2) 0.056(18) 0.015(16) 0.000(14) 0.039(16)
C21 0.042(7) 0.065(8) 0.049(7) 0.030(6) 0.009(6) 0.012(6)
C22S 0.059(6) 0.083(8) 0.077(7) 0.003(6) 0.005(5) -0.004(6)
C25S 0.059(6) 0.075(7) 0.072(6) 0.014(5) 0.035(5) 0.013(5)
C20S 0.096(13) 0.114(15) 0.091(12) 0.045(12) 0.065(11) 0.064(12)

loop_
_atom_type_symbol
_atom_type_description
_atom_type_scat_dispersion_real
_atom_type_scat_dispersion_imag
_atom_type_scat_source
C C 0.0033 0.0016 'International Tables Vol C Tables 4.2.6.8 and 6.1.1.4'
H H 0.0000 0.0000 'International Tables Vol C Tables 4.2.6.8 and 6.1.1.4'
B B 0.0013 0.0007 'International Tables Vol C Tables 4.2.6.8 and 6.1.1.4'
N N 0.0061 0.0033 'International Tables Vol C Tables 4.2.6.8 and 6.1.1.4'
F F 0.0171 0.0103 'International Tables Vol C Tables 4.2.6.8 and 6.1.1.4'
S S 0.1246 0.1234 'International Tables Vol C Tables 4.2.6.8 and 6.1.1.4'
Fe Fe 0.3463 0.8444 'International Tables Vol C Tables 4.2.6.8 and 6.1.1.4'
Mo Mo -1.6832 0.6857 'International Tables Vol C Tables 4.2.6.8 and 6.1.1.4'
O O 0.0106 0.0060 'International Tables Vol C Tables 4.2.6.8 and 6.1.1.4'

loop_
_geom_angle_atom_site_label_1
_geom_angle_atom_site_label_2
_geom_angle_atom_site_label_3
_geom_angle
_geom_angle_site_symmetry_1
_geom_angle_site_symmetry_3
N1 Mo1 N1 79.8(3) . 4_565
N1 Mo1 N3 81.4(2) . .
N1 Mo1 N3 81.4(2) 4_565 .
N1 Mo1 S1 87.18(18) . .
N1 Mo1 S1 87.18(18) 4_565 .
N3 Mo1 S1 165.1(2) . .
N1 Mo1 S2 163.59(17) . 4_565
N1 Mo1 S2 87.25(17) 4_565 4_565
N3 Mo1 S2 86.74(14) . 4_565
S1 Mo1 S2 102.36(6) . 4_565
N1 Mo1 S2 87.25(17) . .
N1 Mo1 S2 163.59(17) 4_565 .
N3 Mo1 S2 86.74(14) . .
S1 Mo1 S2 102.36(6) . .
S2 Mo1 S2 103.41(9) 4_565 .
N1 Mo1 Fe2 139.71(16) . .
N1 Mo1 Fe2 139.71(16) 4_565 .
N3 Mo1 Fe2 95.3(2) . .
S1 Mo1 Fe2 99.66(7) . .
S2 Mo1 Fe2 52.47(5) 4_565 .
S2 Mo1 Fe2 52.47(5) . .
N1 Mo1 Fe1 139.29(17) . 4_565
N1 Mo1 Fe1 97.23(16) 4_565 4_565
N3 Mo1 Fe1 138.78(14) . 4_565
S1 Mo1 Fe1 52.13(5) . 4_565
S2 Mo1 Fe1 52.12(5) 4_565 4_565
S2 Mo1 Fe1 99.17(5) . 4_565
Fe2 Mo1 Fe1 59.66(4) . 4_565
N1 Mo1 Fe1 97.23(16) . .
N1 Mo1 Fe1 139.29(17) 4_565 .
N3 Mo1 Fe1 138.78(14) . .
S1 Mo1 Fe1 52.13(5) . .
S2 Mo1 Fe1 99.17(5) 4_565 .
S2 Mo1 Fe1 52.12(5) . .
Fe2 Mo1 Fe1 59.66(4) . .
Fe1 Mo1 Fe1 59.03(5) 4_565 .
N7 Mo2 N5 80.5(2) . 4_565
N7 Mo2 N5 80.5(2) . .
N5 Mo2 N5 81.1(3) 4_565 .
N7 Mo2 S3 164.8(2) . .
N5 Mo2 S3 87.94(17) 4_565 .
N5 Mo2 S3 87.94(17) . .
N7 Mo2 S4 87.22(15) . .
N5 Mo2 S4 163.74(17) 4_565 .
N5 Mo2 S4 86.45(17) . .
S3 Mo2 S4 102.05(6) . .
N7 Mo2 S4 87.22(15) . 4_565
N5 Mo2 S4 86.45(17) 4_565 4_565
N5 Mo2 S4 163.74(17) . 4_565
S3 Mo2 S4 102.05(6) . 4_565
S4 Mo2 S4 103.68(9) . 4_565
N7 Mo2 Fe4 95.3(2) . .
N5 Mo2 Fe4 138.93(16) 4_565 .
N5 Mo2 Fe4 138.93(16) . .
S3 Mo2 Fe4 99.95(7) . .
S4 Mo2 Fe4 52.49(5) . .
S4 Mo2 Fe4 52.49(5) 4_565 .
N7 Mo2 Fe3 139.04(16) . .
N5 Mo2 Fe3 140.04(16) 4_565 .
N5 Mo2 Fe3 97.65(17) . .
S3 Mo2 Fe3 52.17(5) . .
S4 Mo2 Fe3 51.93(5) . .
S4 Mo2 Fe3 98.61(5) 4_565 .
Fe4 Mo2 Fe3 59.58(4) . .
N7 Mo2 Fe3 139.04(16) . 4_565
N5 Mo2 Fe3 97.65(16) 4_565 4_565
N5 Mo2 Fe3 140.04(16) . 4_565
S3 Mo2 Fe3 52.17(5) . 4_565
S4 Mo2 Fe3 98.61(5) . 4_565
S4 Mo2 Fe3 51.93(5) 4_565 4_565
Fe4 Mo2 Fe3 59.58(4) . 4_565
Fe3 Mo2 Fe3 58.32(5) . 4_565
S5 Fe1 S1 114.84(10) . .
S5 Fe1 S2 118.24(9) . .
S1 Fe1 S2 109.55(9) . .
S5 Fe1 S6 101.91(9) . .
S1 Fe1 S6 106.35(7) . .
S2 Fe1 S6 104.37(8) . .
S5 Fe1 Fe1 137.23(7) . 4_565
S1 Fe1 Fe1 53.53(5) . 4_565
S2 Fe1 Fe1 103.45(5) . 4_565
S6 Fe1 Fe1 56.00(4) . 4_565
S5 Fe1 Fe2 141.17(9) . .
S1 Fe1 Fe2 102.43(7) . .
S2 Fe1 Fe2 53.44(6) . .
S6 Fe1 Fe2 55.12(7) . .
Fe1 Fe1 Fe2 60.18(3) 4_565 .
S5 Fe1 Mo1 154.03(8) . .
S1 Fe1 Mo1 55.60(7) . .
S2 Fe1 Mo1 56.12(5) . .
S6 Fe1 Mo1 104.01(6) . .
Fe1 Fe1 Mo1 60.49(2) 4_565 .
Fe2 Fe1 Mo1 59.75(4) . .
S5 Fe1 Fe3 51.37(7) . .
S1 Fe1 Fe3 106.54(8) . .
S2 Fe1 Fe3 142.49(7) . .
S6 Fe1 Fe3 54.80(6) . .
Fe1 Fe1 Fe3 89.80(3) 4_565 .
Fe2 Fe1 Fe3 108.89(5) . .
Mo1 Fe1 Fe3 150.22(5) . .
F1 Fe2 S2 114.55(11) . .
F1 Fe2 S2 114.55(11) . 4_565
S2 Fe2 S2 111.21(10) . 4_565
F1 Fe2 S6 105.0(2) . .
S2 Fe2 S6 105.18(7) . .
S2 Fe2 S6 105.18(7) 4_565 .
F1 Fe2 Fe1 141.81(14) . 4_565
S2 Fe2 Fe1 102.97(7) . 4_565
S2 Fe2 Fe1 53.40(6) 4_565 4_565
S6 Fe2 Fe1 56.03(6) . 4_565
F1 Fe2 Fe1 141.81(14) . .
S2 Fe2 Fe1 53.40(6) . .
S2 Fe2 Fe1 102.97(7) 4_565 .
S6 Fe2 Fe1 56.03(6) . .
Fe1 Fe2 Fe1 59.64(5) 4_565 .
F1 Fe2 Mo1 149.5(2) . .
S2 Fe2 Mo1 56.48(5) . .
S2 Fe2 Mo1 56.48(5) 4_565 .
S6 Fe2 Mo1 105.44(8) . .
Fe1 Fe2 Mo1 60.59(4) 4_565 .
Fe1 Fe2 Mo1 60.59(4) . .
S5 Fe3 S4 117.74(9) . .
S5 Fe3 S3 115.77(10) . .
S4 Fe3 S3 109.10(9) . .
S5 Fe3 S6 101.17(9) . .
S4 Fe3 S6 103.94(8) . .
S3 Fe3 S6 107.60(7) . .
S5 Fe3 Fe3 137.23(7) . 4_565
S4 Fe3 Fe3 103.72(5) . 4_565
S3 Fe3 Fe3 54.02(4) . 4_565
S6 Fe3 Fe3 56.46(4) . 4_565
S5 Fe3 Fe4 140.05(9) . .
S4 Fe3 Fe4 53.45(6) . .
S3 Fe3 Fe4 102.72(6) . .
S6 Fe3 Fe4 54.82(6) . .
Fe3 Fe3 Fe4 60.47(3) 4_565 .
S5 Fe3 Mo2 154.70(8) . .
S4 Fe3 Mo2 55.85(5) . .
S3 Fe3 Mo2 55.59(7) . .
S6 Fe3 Mo2 104.13(6) . .
Fe3 Fe3 Mo2 60.84(2) 4_565 .
Fe4 Fe3 Mo2 59.69(4) . .
S5 Fe3 Fe1 50.94(7) . .
S4 Fe3 Fe1 141.13(7) . .
S3 Fe3 Fe1 108.42(8) . .
S6 Fe3 Fe1 54.43(6) . .
Fe3 Fe3 Fe1 90.20(3) 4_565 .
Fe4 Fe3 Fe1 108.09(5) . .
Mo2 Fe3 Fe1 151.04(5) . .
F2 Fe4 S4 114.89(11) . 4_565
F2 Fe4 S4 114.89(11) . .
S4 Fe4 S4 111.02(11) 4_565 .
F2 Fe4 S6 104.5(2) . .
S4 Fe4 S6 105.12(7) 4_565 .
S4 Fe4 S6 105.12(7) . .
F2 Fe4 Fe3 142.02(14) . .
S4 Fe4 Fe3 102.36(7) 4_565 .
S4 Fe4 Fe3 53.24(5) . .
S6 Fe4 Fe3 56.31(6) . .
F2 Fe4 Fe3 142.02(14) . 4_565
S4 Fe4 Fe3 53.24(5) 4_565 4_565
S4 Fe4 Fe3 102.36(7) . 4_565
S6 Fe4 Fe3 56.31(6) . 4_565
Fe3 Fe4 Fe3 59.06(5) . 4_565
F2 Fe4 Mo2 149.2(2) . .
S4 Fe4 Mo2 56.26(5) 4_565 .
S4 Fe4 Mo2 56.26(5) . .
S6 Fe4 Mo2 106.21(8) . .
Fe3 Fe4 Mo2 60.73(4) . .
Fe3 Fe4 Mo2 60.73(4) 4_565 .
Fe1 S1 Fe1 72.94(9) 4_565 .
Fe1 S1 Mo1 72.27(8) 4_565 .
Fe1 S1 Mo1 72.27(8) . .
Fe1 S2 Fe2 73.16(7) . .
Fe1 S2 Mo1 71.77(6) . .
Fe2 S2 Mo1 71.05(6) . .
Fe3 S3 Fe3 71.96(9) 4_565 .
Fe3 S3 Mo2 72.24(7) 4_565 .
Fe3 S3 Mo2 72.24(7) . .
Fe3 S4 Fe4 73.31(7) . .
Fe3 S4 Mo2 72.22(6) . .
Fe4 S4 Mo2 71.25(6) . .
Fe1 S5 Fe3 77.70(9) . .
Fe4 S6 Fe2 143.12(12) . .
Fe4 S6 Fe1 137.44(8) . .
Fe2 S6 Fe1 68.85(7) . .
Fe4 S6 Fe1 137.44(8) . 4_565
Fe2 S6 Fe1 68.85(7) . 4_565
Fe1 S6 Fe1 68.00(8) . 4_565
Fe4 S6 Fe3 68.87(7) . 4_565
Fe2 S6 Fe3 137.67(7) . 4_565
Fe1 S6 Fe3 106.78(10) . 4_565
Fe1 S6 Fe3 70.77(6) 4_565 4_565
Fe4 S6 Fe3 68.87(7) . .
Fe2 S6 Fe3 137.67(7) . .
Fe1 S6 Fe3 70.77(6) . .
Fe1 S6 Fe3 106.78(10) 4_565 .
Fe3 S6 Fe3 67.09(8) 4_565 .
C1 N1 N2 106.6(6) . .
C1 N1 Mo1 131.9(5) . .
N2 N1 Mo1 121.4(5) . .
C3 N2 N1 108.4(7) . .
C3 N2 B1 130.8(8) . .
N1 N2 B1 120.8(7) . .
C4 N3 N4 106.7(9) . .
C4 N3 Mo1 131.4(8) . .
N4 N3 Mo1 121.9(7) . .
C6 N4 N3 107.9(10) . .
C6 N4 B1 132.3(11) . .
N3 N4 B1 119.9(9) . .
C7 N5 N6 107.3(6) . .
C7 N5 Mo2 131.6(6) . .
N6 N5 Mo2 121.0(5) . .
C9 N6 N5 109.0(8) . .
C9 N6 B2 129.6(8) . .
N5 N6 B2 121.3(7) . .
C10 N7 N8 106.8(9) . .
C10 N7 Mo2 131.4(8) . .
N8 N7 Mo2 121.8(7) . .
C12 N8 N7 108.7(10) . .
C12 N8 B2 131.4(10) . .
N7 N8 B2 119.8(9) . .
C23S N9 C26S 177.6(15) . .
C23S N9 C15S 66.0(15) . .
C26S N9 C15S 113.6(9) . .
C23S N9 C21 72.1(14) . .
C26S N9 C21 106.2(8) . .
C15S N9 C21 111.7(8) . .
C23S N9 C18S 121(2) . .
C26S N9 C18S 58.5(16) . .
C15S N9 C18S 169.4(16) . .
C21 N9 C18S 66.7(14) . .
C23S N9 C13 109.9(18) . .
C26S N9 C13 71.9(14) . .
C15S N9 C13 71.2(13) . .
C21 N9 C13 177.0(14) . .
C18S N9 C13 110.3(18) . .
C23S N9 C21S 70.3(15) . .
C26S N9 C21S 112.0(9) . .
C15S N9 C21S 104.1(7) . .
C21 N9 C21S 109.4(9) . .
C18S N9 C21S 86.1(14) . .
C13 N9 C21S 69.7(13) . .
C23S N9 C24S 106.8(18) . .
C26S N9 C24S 71.1(14) . .
C15S N9 C24S 69.6(13) . .
C21 N9 C24S 74.4(12) . .
C18S N9 C24S 100.2(18) . .
C13 N9 C24S 106.7(16) . .
C21S N9 C24S 173.6(13) . .
N2 B1 N2 108.3(10) 4_565 .
N2 B1 N4 108.4(7) 4_565 .
N2 B1 N4 108.4(7) . .
N6 B2 N6 108.6(11) . 4_565
N6 B2 N8 108.3(7) . .
N6 B2 N8 108.3(7) 4_565 .
N1 C1 C2 110.6(8) . .
C3 C2 C1 104.4(8) . .
N2 C3 C2 110.0(8) . .
N3 C4 C5 111.0(11) . .
C6 C5 C4 103.6(12) . .
C5 C6 N4 110.9(12) . .
N5 C7 C8 108.7(9) . .
C9 C8 C7 107.1(8) . .
N6 C9 C8 108.0(8) . .
N7 C10 C11 109.2(11) . .
C12 C11 C10 104.9(11) . .
C11 C12 N8 110.4(11) . .
N9 C13 C16S 109(2) . .
C13 C16S C26S 67.9(13) . .
N9 C26S C16S 111.1(10) . .
C19S C18S N9 106(2) . .
C20S C21S N9 113.5(11) . .
N9 C15S C25S 111.8(8) . .
N9 C23S C22S 109.4(19) . .
C25S C24S N9 105.3(19) . .
N9 C21 C22S 112.0(9) . .
C21 C22S C23S 66.5(12) . .
C24S C25S C15S 73.3(13) . .
C10C C3C C11C 84(7) 3_666 .
C10C C3C N1C 60(3) 3_666 3_666
C11C C3C N1C 91(6) . 3_666
N6B C4B C5B 162(4) . .
C6C C5C N1C 122(3) . .
N1C C4C C7C 98(6) . .
C4B C5B C10C 154(4) . 1_655
C3C C11C N1C 158(10) . .
C3C C11C C10C 45(4) . 3_666
N1C C11C C10C 114(8) . 3_666
C3C C10C N1C 72(4) 3_666 .
C3C C10C C5B 170(5) 3_666 1_455
N1C C10C C5B 118(4) . 1_455
C3C C10C C11C 51(4) 3_666 3_666
N1C C10C C11C 83(5) . 3_666
C5B C10C C11C 124(5) 1_455 3_666
C11C N1C C10C 87(6) . .
C11C N1C C5C 111(6) . .
C10C N1C C5C 113(4) . .
C11C N1C C4C 131(9) . .
C10C N1C C4C 135(6) . .
C5C N1C C4C 79(6) . .
C11C N1C C3C 107(6) . 3_666
C10C N1C C3C 48(3) . 3_666
C5C N1C C3C 136(4) . 3_666
C4C N1C C3C 92(5) . 3_666

loop_
_geom_bond_atom_site_label_1
_geom_bond_atom_site_label_2
_geom_bond_distance
_geom_bond_site_symmetry_2
Mo1 N1 2.236(6) .
Mo1 N1 2.236(6) 4_565
Mo1 N3 2.256(9) .
Mo1 S1 2.365(3) .
Mo1 S2 2.3866(19) 4_565
Mo1 S2 2.3866(19) .
Mo1 Fe2 2.7075(16) .
Mo1 Fe1 2.7305(13) 4_565
Mo1 Fe1 2.7305(13) .
Mo2 N7 2.249(9) .
Mo2 N5 2.253(6) 4_565
Mo2 N5 2.253(6) .
Mo2 S3 2.374(3) .
Mo2 S4 2.3817(19) .
Mo2 S4 2.3817(19) 4_565
Mo2 Fe4 2.7120(16) .
Mo2 Fe3 2.7404(13) .
Mo2 Fe3 2.7404(13) 4_565
Fe1 S5 2.219(3) .
Fe1 S1 2.263(2) .
Fe1 S2 2.269(2) .
Fe1 S6 2.406(2) .
Fe1 Fe1 2.690(2) 4_565
Fe1 Fe2 2.7052(16) .
Fe1 Fe3 2.7922(15) .
Fe2 F1 1.860(6) .
Fe2 S2 2.270(2) .
Fe2 S2 2.2701(19) 4_565
Fe2 S6 2.380(3) .
Fe2 Fe1 2.7052(16) 4_565
Fe3 S5 2.232(3) .
Fe3 S4 2.266(2) .
Fe3 S3 2.273(2) .
Fe3 S6 2.416(2) .
Fe3 Fe3 2.671(2) 4_565
Fe3 Fe4 2.7090(16) .
Fe4 F2 1.887(6) .
Fe4 S4 2.272(2) 4_565
Fe4 S4 2.272(2) .
Fe4 S6 2.374(3) .
Fe4 Fe3 2.7090(16) 4_565
S1 Fe1 2.263(2) 4_565
S3 Fe3 2.273(2) 4_565
S6 Fe1 2.406(2) 4_565
S6 Fe3 2.416(2) 4_565
N1 C1 1.329(11) .
N1 N2 1.377(9) .
N2 C3 1.339(11) .
N2 B1 1.534(11) .
N3 C4 1.291(14) .
N3 N4 1.365(12) .
N4 C6 1.340(16) .
N4 B1 1.556(18) .
N5 C7 1.320(10) .
N5 N6 1.371(9) .
N6 C9 1.339(11) .
N6 B2 1.509(12) .
N7 C10 1.332(14) .
N7 N8 1.361(12) .
N8 C12 1.335(15) .
N8 B2 1.586(18) .
N9 C23S 1.46(3) .
N9 C26S 1.502(15) .
N9 C15S 1.521(13) .
N9 C21 1.520(13) .
N9 C18S 1.52(3) .
N9 C13 1.56(3) .
N9 C21S 1.581(14) .
N9 C24S 1.71(3) .
B1 N2 1.534(11) 4_565
B2 N6 1.509(12) 4_565
C1 C2 1.394(12) .
C2 C3 1.363(14) .
C4 C5 1.413(18) .
C5 C6 1.32(2) .
C7 C8 1.390(12) .
C8 C9 1.345(14) .
C10 C11 1.411(16) .
C11 C12 1.330(19) .
C13 C16S 1.60(3) .
C16S C26S 1.620(16) .
C18S C19S 1.49(5) .
C21S C20S 1.505(19) .
C15S C25S 1.576(16) .
C23S C22S 1.65(3) .
C24S C25S 1.52(4) .
C21 C22S 1.546(17) .
C6C C5C 1.34(3) .
C3C C10C 1.37(7) 3_666
C3C C11C 1.50(5) .
C3C N1C 1.75(7) 3_666
N6B C4B 1.33(4) .
C4B C5B 1.56(4) .
C5C N1C 1.62(4) .
C4C N1C 1.59(6) .
C4C C7C 1.69(6) .
C5B C10C 1.73(7) 1_655
C11C N1C 1.52(5) .
C11C C10C 1.92(13) 3_666
C10C C3C 1.37(7) 3_666
C10C N1C 1.60(4) .
C10C C5B 1.73(7) 1_455
C10C C11C 1.92(13) 3_666
N1C C3C 1.75(7) 3_666
